data_4511968
loop_
_publ_author_name
'Mohapatra, Balaram'
'Venkatesh, V.'
'Verma, Sandeep'

_publ_section_title
;
 Crystal Engineering with 2-Aminopurine Containing a Carboxylic Acid
 Pendant
;
_journal_issue 10
_journal_name_full 'Crystal Growth &amp; Design'
_journal_page_first 5042
_journal_paper_doi 10.1021/cg501142v
_journal_volume 14
_journal_year 2014
_chemical_formula_sum 'C18 H26 Cl2 Cu N10 O14'
_chemical_formula_weight 740.93
_chemical_name_systematic
;
 ?
;
_space_group_IT_number 13
_symmetry_cell_setting monoclinic
_symmetry_space_group_name_Hall '-P 2yac'
_symmetry_space_group_name_H-M 'P 1 2/n 1'
_atom_sites_solution_hydrogens geom
_atom_sites_solution_primary direct
_atom_sites_solution_secondary difmap
_audit_creation_method SHELXL-97
_cell_angle_alpha 90.000(5)
_cell_angle_beta 113.164(5)
_cell_angle_gamma 90.000(5)
_cell_formula_units_Z 2
_cell_length_a 12.800(5)
_cell_length_b 8.333(5)
_cell_length_c 14.046(5)
_cell_measurement_reflns_used 2670
_cell_measurement_temperature 100(2)
_cell_measurement_theta_max 25.99
_cell_measurement_theta_min 2.44
_cell_volume 1377.4(11)
_computing_structure_refinement 'SHELXL-97 (Sheldrick, 1997)'
_computing_structure_solution 'SHELXS-97 (Sheldrick, 1990)'
_diffrn_ambient_temperature 100(2)
_diffrn_measured_fraction_theta_full 0.985
_diffrn_measured_fraction_theta_max 0.985
_diffrn_radiation_monochromator graphite
_diffrn_radiation_source 'fine-focus sealed tube'
_diffrn_radiation_type MoK\a
_diffrn_radiation_wavelength 0.71069
_diffrn_reflns_av_R_equivalents 0.0394
_diffrn_reflns_av_sigmaI/netI 0.0695
_diffrn_reflns_limit_h_max 15
_diffrn_reflns_limit_h_min -15
_diffrn_reflns_limit_k_max 10
_diffrn_reflns_limit_k_min -4
_diffrn_reflns_limit_l_max 13
_diffrn_reflns_limit_l_min -16
_diffrn_reflns_number 4302
_diffrn_reflns_theta_full 25.99
_diffrn_reflns_theta_max 25.99
_diffrn_reflns_theta_min 2.44
_exptl_absorpt_coefficient_mu 1.076
_exptl_absorpt_correction_T_max 0.824
_exptl_absorpt_correction_T_min 0.806
_exptl_absorpt_correction_type psi-scan
_exptl_absorpt_process_details '(North et al., 1968)'
_exptl_crystal_colour Blue
_exptl_crystal_density_diffrn 1.786
_exptl_crystal_density_method 'not measured'
_exptl_crystal_description Block
_exptl_crystal_F_000 758
_exptl_crystal_size_max 0.20
_exptl_crystal_size_mid 0.19
_exptl_crystal_size_min 0.18
_refine_diff_density_max 2.014
_refine_diff_density_min -0.746
_refine_diff_density_rms 0.152
_refine_ls_extinction_method none
_refine_ls_goodness_of_fit_ref 1.049
_refine_ls_hydrogen_treatment mixed
_refine_ls_matrix_type full
_refine_ls_number_parameters 213
_refine_ls_number_reflns 2670
_refine_ls_number_restraints 0
_refine_ls_restrained_S_all 1.049
_refine_ls_R_factor_all 0.1030
_refine_ls_R_factor_gt 0.0765
_refine_ls_shift/su_max 0.000
_refine_ls_shift/su_mean 0.000
_refine_ls_structure_factor_coef Fsqd
_refine_ls_weighting_details 'calc w=1/[\s^2^(Fo^2^)+(0.1209P)^2^+4.4549P] where P=(Fo^2^+2Fc^2^)/3'
_refine_ls_weighting_scheme calc
_refine_ls_wR_factor_gt 0.1983
_refine_ls_wR_factor_ref 0.2198
_reflns_number_gt 1981
_reflns_number_total 2670
_reflns_threshold_expression >2sigma(I)
_cod_data_source_file cg501142v_si_002.cif
_cod_data_source_block complex3
_cod_depositor_comments
;
The following automatic conversions were performed:

'_symmetry_cell_setting' value 'Monoclinic' changed to 'monoclinic'
according to
/home/saulius/struct/COD-crude-data--automatic-downloads/rss-feeds/ACS/lib/dictionaries/cif_core.dic
dictionary named 'cif_core.dic' version 2.4.2 from 2011-04-26.

Automatic conversion script
Id: cif_fix_values 2281 2013-09-26 08:29:07Z andrius 

 Adding full bibliography for 4511966--4511973.cif.
;
_cod_original_sg_symbol_H-M 'P 2/n'
_cod_database_code 4511968

loop_
_symmetry_equiv_pos_as_xyz
'x, y, z'
'-x+1/2, y, -z+1/2'
'-x, -y, -z'
'x-1/2, -y, z-1/2'

loop_
_atom_site_label
_atom_site_type_symbol
_atom_site_fract_x
_atom_site_fract_y
_atom_site_fract_z
_atom_site_U_iso_or_equiv
_atom_site_adp_type
_atom_site_occupancy
_atom_site_symmetry_multiplicity
_atom_site_calc_flag
_atom_site_refinement_flags
Cu1 Cu 0.5000 0.5000 0.5000 0.0283(4) Uani 1 2 d S
Cl2 Cl 0.7500 0.9348(3) 0.7500 0.0331(5) Uani 1 2 d S
Cl1 Cl 0.7500 0.5457(3) 0.2500 0.0448(6) Uani 1 2 d S
O2A O 0.4006(3) 0.7229(5) 0.5413(3) 0.0290(9) Uani 1 1 d .
N3A N 0.4920(4) 0.1130(5) 0.8060(3) 0.0224(10) Uani 1 1 d .
O1A O 0.3296(3) 0.4987(4) 0.4584(3) 0.0261(9) Uani 1 1 d .
N1A N 0.4211(4) -0.0044(6) 0.6374(4) 0.0280(11) Uani 1 1 d .
H1A H 0.3922 -0.0874 0.5998 0.034 Uiso 1 1 calc R
O4 O 0.6547(4) 0.8416(6) 0.7431(6) 0.0696(17) Uani 1 1 d .
C6A C 0.4417(5) 0.1257(7) 0.5925(4) 0.0301(13) Uani 1 1 d .
H6A H 0.4246 0.1277 0.5217 0.036 Uiso 1 1 calc R
C11B C 0.3174(5) 0.6343(7) 0.4943(4) 0.0258(12) Uani 1 1 d .
N9A N 0.5662(4) 0.3779(5) 0.8046(4) 0.0241(10) Uani 1 1 d .
N7A N 0.5244(4) 0.4057(6) 0.6363(4) 0.0288(11) Uani 1 1 d .
C2A C 0.4447(5) -0.0108(7) 0.7424(4) 0.0272(12) Uani 1 1 d .
C4A C 0.5142(4) 0.2378(6) 0.7600(4) 0.0219(11) Uani 1 1 d .
C9B C 0.1036(5) 0.5796(7) 0.4152(4) 0.0293(13) Uani 1 1 d .
H9BA H 0.1284 0.4686 0.4252 0.035 Uiso 1 1 calc R
H9BB H 0.0402 0.5905 0.4362 0.035 Uiso 1 1 calc R
C10B C 0.2004(5) 0.6871(8) 0.4822(4) 0.0322(13) Uani 1 1 d .
H10A H 0.1871 0.7942 0.4527 0.039 Uiso 1 1 calc R
H10B H 0.1985 0.6938 0.5504 0.039 Uiso 1 1 calc R
N2A N 0.4192(4) -0.1432(6) 0.7800(4) 0.0353(12) Uani 1 1 d .
H2AA H 0.4328 -0.1498 0.8450 0.042 Uiso 1 1 calc R
H2AB H 0.3889 -0.2228 0.7397 0.042 Uiso 1 1 calc R
C5A C 0.4885(4) 0.2555(7) 0.6527(4) 0.0255(12) Uani 1 1 d .
O5 O 0.7793(7) 1.0351(10) 0.8366(7) 0.116(3) Uani 1 1 d .
C8A C 0.5691(5) 0.4736(7) 0.7262(5) 0.0312(13) Uani 1 1 d .
H8A H 0.6000 0.5763 0.7366 0.037 Uiso 1 1 calc R
O1M O 0.5392(4) 0.8247(6) -0.0047(3) 0.0407(11) Uani 1 1 d .
H1M H 0.5152 0.8901 0.0254 0.061 Uiso 1 1 calc R
C1M C 0.6521(6) 0.8592(8) 0.0146(5) 0.0450(16) Uani 1 1 d .
H1MA H 0.6742 0.9562 0.0544 0.068 Uiso 1 1 calc R
H1MB H 0.6604 0.8728 -0.0499 0.068 Uiso 1 1 calc R
H1MC H 0.6995 0.7724 0.0526 0.068 Uiso 1 1 calc R
O2 O 0.7500 0.7129(8) 0.2500 0.059(2) Uani 1 2 d S
O1 O 0.6510(9) 0.5199(14) 0.1356(8) 0.059(3) Uani 0.50 1 d P
O3 O 0.8264(6) 0.4761(8) 0.2218(9) 0.118(4) Uani 1 1 d .

loop_
_atom_site_aniso_label
_atom_site_aniso_U_11
_atom_site_aniso_U_22
_atom_site_aniso_U_33
_atom_site_aniso_U_23
_atom_site_aniso_U_13
_atom_site_aniso_U_12
Cu1 0.0327(6) 0.0283(6) 0.0296(6) 0.0092(4) 0.0184(5) 0.0070(4)
Cl2 0.0284(10) 0.0322(11) 0.0442(12) 0.000 0.0202(9) 0.000
Cl1 0.0606(15) 0.0244(10) 0.0737(17) 0.000 0.0527(14) 0.000
O2A 0.029(2) 0.031(2) 0.027(2) -0.0001(17) 0.0104(17) 0.0019(17)
N3A 0.023(2) 0.025(2) 0.023(2) 0.0021(19) 0.0131(19) -0.0009(18)
O1A 0.028(2) 0.027(2) 0.027(2) -0.0023(16) 0.0143(17) 0.0007(16)
N1A 0.026(2) 0.035(3) 0.023(2) 0.000(2) 0.009(2) 0.003(2)
O4 0.040(3) 0.044(3) 0.128(5) -0.007(3) 0.036(3) -0.008(2)
C6A 0.033(3) 0.035(3) 0.027(3) 0.003(3) 0.016(3) 0.009(3)
C11B 0.030(3) 0.032(3) 0.018(3) 0.004(2) 0.012(2) 0.004(2)
N9A 0.023(2) 0.023(2) 0.029(2) 0.0014(19) 0.013(2) -0.0002(18)
N7A 0.031(3) 0.031(3) 0.030(3) 0.011(2) 0.018(2) 0.008(2)
C2A 0.026(3) 0.031(3) 0.027(3) 0.003(2) 0.015(2) 0.002(2)
C4A 0.018(2) 0.028(3) 0.023(3) 0.005(2) 0.012(2) 0.007(2)
C9B 0.029(3) 0.030(3) 0.032(3) 0.005(3) 0.016(3) 0.004(2)
C10B 0.034(3) 0.037(3) 0.026(3) -0.003(3) 0.012(3) 0.010(3)
N2A 0.040(3) 0.033(3) 0.035(3) -0.003(2) 0.017(2) -0.011(2)
C5A 0.026(3) 0.029(3) 0.027(3) 0.011(2) 0.016(2) 0.010(2)
O5 0.111(6) 0.122(7) 0.146(7) -0.094(6) 0.086(6) -0.048(5)
C8A 0.030(3) 0.028(3) 0.043(4) 0.007(3) 0.022(3) 0.002(2)
O1M 0.048(3) 0.048(3) 0.035(2) -0.003(2) 0.026(2) -0.007(2)
C1M 0.058(4) 0.038(4) 0.045(4) 0.007(3) 0.027(3) -0.003(3)
O2 0.075(5) 0.027(3) 0.084(6) 0.000 0.040(5) 0.000
O1 0.049(6) 0.077(8) 0.039(6) -0.018(5) 0.004(5) 0.003(5)
O3 0.078(5) 0.052(4) 0.257(11) -0.064(5) 0.102(6) -0.019(3)

loop_
_atom_type_symbol
_atom_type_description
_atom_type_scat_dispersion_real
_atom_type_scat_dispersion_imag
_atom_type_scat_source
C C 0.0033 0.0016 'International Tables Vol C Tables 4.2.6.8 and 6.1.1.4'
N N 0.0061 0.0033 'International Tables Vol C Tables 4.2.6.8 and 6.1.1.4'
O O 0.0106 0.0060 'International Tables Vol C Tables 4.2.6.8 and 6.1.1.4'
Cl Cl 0.1484 0.1585 'International Tables Vol C Tables 4.2.6.8 and 6.1.1.4'
Cu Cu 0.3201 1.2651 'International Tables Vol C Tables 4.2.6.8 and 6.1.1.4'
H H 0.0000 0.0000 'International Tables Vol C Tables 4.2.6.8 and 6.1.1.4'

loop_
_geom_angle_atom_site_label_1
_geom_angle_atom_site_label_2
_geom_angle_atom_site_label_3
_geom_angle
_geom_angle_site_symmetry_1
_geom_angle_site_symmetry_3
N7A Cu1 N7A 180.000(1) 3_666 .
N7A Cu1 O1A 88.91(17) 3_666 .
N7A Cu1 O1A 91.09(17) . .
N7A Cu1 O1A 91.09(17) 3_666 3_666
N7A Cu1 O1A 88.91(17) . 3_666
O1A Cu1 O1A 180.0(2) . 3_666
O5 Cl2 O5 106.7(9) 2_656 .
O5 Cl2 O4 109.8(5) 2_656 .
O5 Cl2 O4 108.4(4) . .
O5 Cl2 O4 108.4(4) 2_656 2_656
O5 Cl2 O4 109.8(5) . 2_656
O4 Cl2 O4 113.5(5) . 2_656
O3 Cl1 O3 128.1(6) . 2_655
O3 Cl1 O2 116.0(3) . .
O3 Cl1 O2 116.0(3) 2_655 .
O3 Cl1 O1 91.6(6) . .
O3 Cl1 O1 81.7(6) 2_655 .
O2 Cl1 O1 97.6(4) . .
O3 Cl1 O1 81.7(6) . 2_655
O3 Cl1 O1 91.6(6) 2_655 2_655
O2 Cl1 O1 97.6(4) . 2_655
O1 Cl1 O1 164.8(8) . 2_655
C4A N3A C2A 114.2(4) . .
C11B O1A Cu1 99.6(3) . .
C6A N1A C2A 122.3(5) . .
N1A C6A C5A 118.3(5) . .
O2A C11B O1A 121.5(5) . .
O2A C11B C10B 119.4(5) . .
O1A C11B C10B 119.2(5) . .
C4A N9A C8A 106.9(5) . .
C4A N9A C9B 125.8(4) . 4_666
C8A N9A C9B 127.2(5) . 4_666
C8A N7A C5A 106.3(5) . .
C8A N7A Cu1 127.7(4) . .
C5A N7A Cu1 125.8(4) . .
N2A C2A N3A 119.6(5) . .
N2A C2A N1A 118.3(5) . .
N3A C2A N1A 122.1(5) . .
N3A C4A N9A 127.7(5) . .
N3A C4A C5A 126.9(5) . .
N9A C4A C5A 105.5(5) . .
N9A C9B C10B 111.0(5) 4_565 .
C11B C10B C9B 115.5(5) . .
C6A C5A N7A 135.2(5) . .
C6A C5A C4A 116.2(5) . .
N7A C5A C4A 108.5(5) . .
N7A C8A N9A 112.8(5) . .

loop_
_geom_bond_atom_site_label_1
_geom_bond_atom_site_label_2
_geom_bond_distance
_geom_bond_site_symmetry_2
Cu1 N7A 1.977(4) 3_666
Cu1 N7A 1.977(4) .
Cu1 O1A 2.024(4) .
Cu1 O1A 2.024(4) 3_666
Cl2 O5 1.400(7) 2_656
Cl2 O5 1.400(7) .
Cl2 O4 1.417(5) .
Cl2 O4 1.417(5) 2_656
Cl1 O3 1.324(6) .
Cl1 O3 1.324(6) 2_655
Cl1 O2 1.393(7) .
Cl1 O1 1.622(10) .
Cl1 O1 1.622(10) 2_655
O2A C11B 1.250(7) .
N3A C4A 1.313(7) .
N3A C2A 1.342(7) .
O1A C11B 1.272(7) .
N1A C6A 1.332(7) .
N1A C2A 1.386(7) .
C6A C5A 1.358(8) .
C11B C10B 1.505(8) .
N9A C4A 1.368(7) .
N9A C8A 1.372(7) .
N9A C9B 1.477(7) 4_666
N7A C8A 1.295(8) .
N7A C5A 1.384(7) .
C2A N2A 1.318(7) .
C4A C5A 1.418(7) .
C9B N9A 1.477(7) 4_565
C9B C10B 1.518(8) .
O1M C1M 1.391(8) .
